data_4073995
loop_
_publ_author_name
'Adams, Richard D.'
'Captain, Burjor'
'Pellechia, Perry J.'

_publ_section_title
;
 Studies of Ligand Additions to Coordinatively Unsaturated Dirhenium
 Complexes Containing the Bulky PBut3Ligand
;
_journal_issue 26
_journal_name_full Organometallics
_journal_page_first 6564
_journal_paper_doi 10.1021/om700790c
_journal_volume 26
_journal_year 2007
_chemical_formula_sum 'C34 H65 O7 P3 Re2'
_chemical_formula_weight 1051.17
_chemical_name_systematic
; 
 ? 
;
_space_group_IT_number 14
_symmetry_cell_setting monoclinic
_symmetry_space_group_name_Hall '-P 2ybc'
_symmetry_space_group_name_H-M 'P 1 21/c 1'
_atom_sites_solution_hydrogens geom
_atom_sites_solution_primary direct
_atom_sites_solution_secondary difmap
_audit_creation_method SHELXL-97
_cell_angle_alpha 90.00
_cell_angle_beta 91.3140(10)
_cell_angle_gamma 90.00
_cell_formula_units_Z 4
_cell_length_a 19.3906(7)
_cell_length_b 12.4072(5)
_cell_length_c 17.2721(8)
_cell_measurement_reflns_used 6134
_cell_measurement_temperature 294(2)
_cell_measurement_theta_max 27.19
_cell_measurement_theta_min 2.27
_cell_volume 4154.3(3)
_computing_cell_refinement 'SAINT+  V6.45 (Bruker, 2003)'
_computing_data_collection 'SMART V5.632 (Bruker, 2005)'
_computing_data_reduction 'SAINT+  V6.45'
_computing_molecular_graphics 'SHELXTL V6.1 (Sheldrick, 2000)'
_computing_publication_material 'SHELXTL V6.1'
_computing_structure_refinement 'SHELXL-97 (Sheldrick, 1997)'
_computing_structure_solution 'SHELXS-97 (Sheldrick, 1990)'
_diffrn_ambient_temperature 294(2)
_diffrn_measured_fraction_theta_full 1.000
_diffrn_measured_fraction_theta_max 1.000
_diffrn_measurement_device_type 'Bruker SMART APEX CCD diffractometer'
_diffrn_measurement_method 'omega scans'
_diffrn_radiation_monochromator graphite
_diffrn_radiation_source 'fine-focus sealed tube'
_diffrn_radiation_type MoK\a
_diffrn_radiation_wavelength 0.71073
_diffrn_reflns_av_R_equivalents 0.0589
_diffrn_reflns_av_sigmaI/netI 0.0404
_diffrn_reflns_limit_h_max 23
_diffrn_reflns_limit_h_min -23
_diffrn_reflns_limit_k_max 15
_diffrn_reflns_limit_k_min -15
_diffrn_reflns_limit_l_max 21
_diffrn_reflns_limit_l_min -21
_diffrn_reflns_number 46813
_diffrn_reflns_theta_full 26.02
_diffrn_reflns_theta_max 26.02
_diffrn_reflns_theta_min 1.05
_diffrn_standards_decay_% <1
_exptl_absorpt_coefficient_mu 5.978
_exptl_absorpt_correction_T_max 1.000
_exptl_absorpt_correction_T_min 0.433
_exptl_absorpt_correction_type multi-scan
_exptl_absorpt_process_details '(SADABS, Bruker, 1997)'
_exptl_crystal_colour LightYellow
_exptl_crystal_density_diffrn 1.681
_exptl_crystal_density_method 'not measured'
_exptl_crystal_description Plate
_exptl_crystal_F_000 2080
_exptl_crystal_size_max 0.30
_exptl_crystal_size_mid 0.16
_exptl_crystal_size_min 0.04
_refine_diff_density_max 1.631
_refine_diff_density_min -1.383
_refine_diff_density_rms 0.165
_refine_ls_extinction_method none
_refine_ls_goodness_of_fit_ref 1.298
_refine_ls_hydrogen_treatment mixed
_refine_ls_matrix_type full
_refine_ls_number_parameters 422
_refine_ls_number_reflns 8192
_refine_ls_number_restraints 1
_refine_ls_restrained_S_all 1.297
_refine_ls_R_factor_all 0.0571
_refine_ls_R_factor_gt 0.0490
_refine_ls_shift/su_max 0.001
_refine_ls_shift/su_mean 0.000
_refine_ls_structure_factor_coef Fsqd
_refine_ls_weighting_details 'calc w=1/[\s^2^(Fo^2^)+(0.0303P)^2^+26.1452P] where P=(Fo^2^+2Fc^2^)/3'
_refine_ls_weighting_scheme calc
_refine_ls_wR_factor_gt 0.1141
_refine_ls_wR_factor_ref 0.1185
_reflns_number_gt 7154
_reflns_number_total 8192
_reflns_threshold_expression >2sigma(I)
_cod_data_source_file om700790c-file001.cif
_cod_data_source_block p21c
_cod_depositor_comments
;
The following automatic conversions were performed:

'_symmetry_cell_setting' value 'Monoclinic' changed to 'monoclinic'
according to /home/saulius/struct/CIF-dictionaries/cif_core.dic
dictionary named 'cif_core.dic' version 2.4.1 from
2010-06-29.

'_exptl_absorpt_correction_type' value 'Multi-scan'
changed to 'multi-scan' according to
/home/saulius/struct/CIF-dictionaries/cif_core.dic dictionary named
'cif_core.dic' version 2.4.1 from 2010-06-29.

Automatic conversion script
Id: cif_fix_values 1715 2011-07-08 13:25:40Z adriana 
;
_cod_original_sg_symbol_H-M P2(1)/c
_cod_database_code 4073995

loop_
_symmetry_equiv_pos_as_xyz
'x, y, z'
'-x, y+1/2, -z+1/2'
'-x, -y, -z'
'x, -y-1/2, z-1/2'

loop_
_atom_site_label
_atom_site_type_symbol
_atom_site_fract_x
_atom_site_fract_y
_atom_site_fract_z
_atom_site_U_iso_or_equiv
_atom_site_adp_type
_atom_site_occupancy
_atom_site_symmetry_multiplicity
_atom_site_calc_flag
_atom_site_refinement_flags
_atom_site_disorder_assembly
_atom_site_disorder_group
H1 H 0.312(5) 0.162(7) 0.331(5) 0.050 Uiso 1 1 d . . .
Re1 Re 0.267392(18) 0.01588(3) 0.365843(18) 0.03277(10) Uani 1 1 d . A .
Re2 Re 0.275197(19) 0.25640(3) 0.275686(18) 0.03521(11) Uani 1 1 d . . .
P1 P 0.21722(14) -0.16159(19) 0.41125(13) 0.0424(6) Uani 1 1 d . . .
P3 P 0.16365(12) 0.16199(18) 0.26286(12) 0.0332(5) Uani 1 1 d . A .
O1 O 0.1694(3) 0.0516(5) 0.3064(3) 0.0384(14) Uani 1 1 d . . .
O11 O 0.2496(4) 0.1521(6) 0.5153(4) 0.062(2) Uani 1 1 d . A .
O12 O 0.4081(4) -0.0062(6) 0.4451(5) 0.068(2) Uani 1 1 d . A .
O13 O 0.3375(4) -0.0855(7) 0.2236(4) 0.070(2) Uani 1 1 d . A .
O21 O 0.2344(5) 0.3992(7) 0.4151(5) 0.073(2) Uani 1 1 d . . .
O22 O 0.2216(5) 0.4432(6) 0.1748(5) 0.075(2) Uani 1 1 d . . .
O23 O 0.3555(5) 0.1342(8) 0.1484(5) 0.080(3) Uani 1 1 d . . .
C11 C 0.2485(5) 0.0998(7) 0.4612(5) 0.038(2) Uani 1 1 d . . .
C12 C 0.3532(5) -0.0023(8) 0.4149(5) 0.046(2) Uani 1 1 d . . .
C13 C 0.3078(5) -0.0504(8) 0.2745(5) 0.045(2) Uani 1 1 d . . .
C21 C 0.2464(5) 0.3416(8) 0.3646(6) 0.048(2) Uani 1 1 d . A .
C22 C 0.2433(6) 0.3717(8) 0.2112(5) 0.049(2) Uani 1 1 d . A .
C23 C 0.3224(6) 0.1748(9) 0.1924(6) 0.056(3) Uani 1 1 d . A .
C31 C 0.1303(6) -0.1428(9) 0.4626(6) 0.060(3) Uani 1 1 d . A .
C32 C 0.1340(8) -0.0446(12) 0.5175(8) 0.090(5) Uani 1 1 d . . .
H32A H 0.0921 -0.0398 0.5457 0.135 Uiso 1 1 calc R A .
H32B H 0.1399 0.0199 0.4877 0.135 Uiso 1 1 calc R . .
H32C H 0.1723 -0.0530 0.5531 0.135 Uiso 1 1 calc R . .
C33 C 0.0737(6) -0.1138(10) 0.4001(7) 0.070(3) Uani 1 1 d . . .
H33A H 0.0638 -0.1760 0.3686 0.105 Uiso 1 1 calc R A .
H33B H 0.0900 -0.0564 0.3680 0.105 Uiso 1 1 calc R . .
H33C H 0.0325 -0.0912 0.4252 0.105 Uiso 1 1 calc R . .
C34 C 0.1055(8) -0.2386(12) 0.5109(8) 0.096(5) Uani 1 1 d . . .
H34A H 0.1341 -0.2454 0.5568 0.144 Uiso 1 1 calc R A .
H34B H 0.1083 -0.3035 0.4809 0.144 Uiso 1 1 calc R . .
H34C H 0.0585 -0.2268 0.5253 0.144 Uiso 1 1 calc R . .
C35 C 0.1989(7) -0.2611(8) 0.3277(6) 0.056(3) Uani 1 1 d . A .
C36 C 0.1672(6) -0.2001(9) 0.2581(6) 0.062(3) Uani 1 1 d . . .
H36A H 0.1972 -0.1421 0.2441 0.094 Uiso 1 1 calc R A .
H36B H 0.1231 -0.1716 0.2718 0.094 Uiso 1 1 calc R . .
H36C H 0.1615 -0.2486 0.2151 0.094 Uiso 1 1 calc R . .
C37 C 0.1487(8) -0.3547(9) 0.3449(7) 0.080(4) Uani 1 1 d . . .
H37A H 0.1473 -0.4037 0.3019 0.119 Uiso 1 1 calc R A .
H37B H 0.1034 -0.3263 0.3529 0.119 Uiso 1 1 calc R . .
H37C H 0.1643 -0.3922 0.3907 0.119 Uiso 1 1 calc R . .
C38 C 0.2654(8) -0.3142(9) 0.3011(7) 0.078(4) Uani 1 1 d . . .
H38A H 0.2568 -0.3501 0.2525 0.117 Uiso 1 1 calc R A .
H38B H 0.2808 -0.3658 0.3391 0.117 Uiso 1 1 calc R . .
H38C H 0.3002 -0.2602 0.2949 0.117 Uiso 1 1 calc R . .
C39 C 0.2795(7) -0.2359(8) 0.4822(6) 0.063(3) Uani 1 1 d . A .
C40 C 0.2572(9) -0.3501(10) 0.5068(8) 0.095(5) Uani 1 1 d . . .
H40A H 0.2882 -0.3764 0.5467 0.143 Uiso 1 1 calc R A .
H40B H 0.2582 -0.3975 0.4629 0.143 Uiso 1 1 calc R . .
H40C H 0.2112 -0.3475 0.5262 0.143 Uiso 1 1 calc R . .
C41 C 0.3522(7) -0.2449(9) 0.4464(8) 0.077(4) Uani 1 1 d . . .
H41A H 0.3649 -0.3194 0.4425 0.116 Uiso 1 1 calc R A .
H41B H 0.3853 -0.2077 0.4788 0.116 Uiso 1 1 calc R . .
H41C H 0.3511 -0.2130 0.3957 0.116 Uiso 1 1 calc R . .
C42 C 0.2847(8) -0.1661(10) 0.5570(6) 0.086(5) Uani 1 1 d . . .
H42A H 0.2415 -0.1684 0.5831 0.129 Uiso 1 1 calc R A .
H42B H 0.2951 -0.0929 0.5434 0.129 Uiso 1 1 calc R . .
H42C H 0.3206 -0.1939 0.5906 0.129 Uiso 1 1 calc R . .
C51 C 0.0891(5) 0.2354(9) 0.3103(5) 0.050(2) Uani 1 1 d . . .
C52 C 0.1011(6) 0.2237(11) 0.3988(6) 0.064(3) Uani 1 1 d . A .
H52A H 0.1472 0.2457 0.4124 0.096 Uiso 1 1 calc R . .
H52B H 0.0946 0.1498 0.4135 0.096 Uiso 1 1 calc R . .
H52C H 0.0688 0.2683 0.4254 0.096 Uiso 1 1 calc R . .
C53 C 0.0853(7) 0.3537(9) 0.2875(7) 0.069(3) Uani 1 1 d . A .
H53A H 0.0550 0.3910 0.3217 0.104 Uiso 1 1 calc R . .
H53B H 0.0679 0.3598 0.2352 0.104 Uiso 1 1 calc R . .
H53C H 0.1305 0.3849 0.2914 0.104 Uiso 1 1 calc R . .
C54 C 0.0187(6) 0.1814(12) 0.2951(7) 0.074(4) Uani 1 1 d . A .
H54A H -0.0149 0.2127 0.3284 0.110 Uiso 1 1 calc R . .
H54B H 0.0223 0.1056 0.3054 0.110 Uiso 1 1 calc R . .
H54C H 0.0046 0.1923 0.2420 0.110 Uiso 1 1 calc R . .
C55 C 0.1321(5) 0.1259(8) 0.1604(5) 0.041(2) Uani 1 1 d . . .
C56 C 0.1022(6) 0.2231(9) 0.1172(6) 0.060(3) Uani 1 1 d . A .
H56A H 0.1357 0.2801 0.1172 0.090 Uiso 1 1 calc R . .
H56B H 0.0614 0.2474 0.1424 0.090 Uiso 1 1 calc R . .
H56C H 0.0907 0.2030 0.0648 0.090 Uiso 1 1 calc R . .
C57 C 0.0790(6) 0.0343(10) 0.1612(6) 0.071(3) Uani 1 1 d . A .
H57A H 0.0360 0.0613 0.1797 0.107 Uiso 1 1 calc R . .
H57B H 0.0955 -0.0223 0.1946 0.107 Uiso 1 1 calc R . .
H57C H 0.0723 0.0067 0.1096 0.107 Uiso 1 1 calc R . .
C58 C 0.1927(6) 0.0826(11) 0.1151(6) 0.068(3) Uani 1 1 d . A .
H58A H 0.1764 0.0563 0.0657 0.102 Uiso 1 1 calc R . .
H58B H 0.2144 0.0248 0.1436 0.102 Uiso 1 1 calc R . .
H58C H 0.2256 0.1393 0.1075 0.102 Uiso 1 1 calc R . .
P2 P 0.3818(3) 0.3681(5) 0.3022(3) 0.0398(13) Uani 0.50 1 d PD A 1
C43 C 0.4425(14) 0.321(2) 0.3840(15) 0.048(7) Uiso 0.50 1 d P A 1
C44 C 0.3967(15) 0.265(2) 0.4517(16) 0.066(7) Uiso 0.50 1 d P A 1
H44A H 0.3873 0.1910 0.4383 0.099 Uiso 0.50 1 calc PR A 1
H44B H 0.3540 0.3030 0.4563 0.099 Uiso 0.50 1 calc PR A 1
H44C H 0.4220 0.2674 0.5001 0.099 Uiso 0.50 1 calc PR A 1
C45 C 0.5089(16) 0.318(3) 0.4011(18) 0.093(9) Uiso 0.50 1 d P A 1
H45A H 0.5158 0.3247 0.4561 0.139 Uiso 0.50 1 calc PR A 1
H45B H 0.5316 0.3759 0.3755 0.139 Uiso 0.50 1 calc PR A 1
H45C H 0.5278 0.2503 0.3843 0.139 Uiso 0.50 1 calc PR A 1
C46 C 0.4192(15) 0.455(2) 0.4201(16) 0.084(8) Uiso 0.50 1 d P A 1
H46A H 0.3981 0.4478 0.4696 0.126 Uiso 0.50 1 calc PR A 1
H46B H 0.3873 0.4883 0.3842 0.126 Uiso 0.50 1 calc PR A 1
H46C H 0.4599 0.4984 0.4252 0.126 Uiso 0.50 1 calc PR A 1
C47 C 0.4315(16) 0.420(2) 0.2234(17) 0.045(8) Uiso 0.50 1 d P A 1
C48 C 0.4170(16) 0.365(2) 0.1412(16) 0.085(8) Uiso 0.50 1 d P A 1
H48A H 0.3697 0.3757 0.1256 0.128 Uiso 0.50 1 calc PR A 1
H48B H 0.4261 0.2887 0.1452 0.128 Uiso 0.50 1 calc PR A 1
H48C H 0.4466 0.3958 0.1034 0.128 Uiso 0.50 1 calc PR A 1
C49 C 0.3942(14) 0.519(2) 0.2283(16) 0.080(7) Uiso 0.50 1 d P A 1
H49A H 0.4220 0.5714 0.2551 0.120 Uiso 0.50 1 calc PR A 1
H49B H 0.3526 0.5067 0.2559 0.120 Uiso 0.50 1 calc PR A 1
H49C H 0.3830 0.5441 0.1770 0.120 Uiso 0.50 1 calc PR A 1
C50 C 0.5059(16) 0.431(3) 0.2308(19) 0.099(9) Uiso 0.50 1 d P A 1
H50A H 0.5236 0.4603 0.1839 0.148 Uiso 0.50 1 calc PR A 1
H50B H 0.5259 0.3610 0.2400 0.148 Uiso 0.50 1 calc PR A 1
H50C H 0.5174 0.4777 0.2733 0.148 Uiso 0.50 1 calc PR A 1
P2B P 0.3961(3) 0.3125(6) 0.2949(3) 0.0448(13) Uani 0.50 1 d P A 2
C43B C 0.4314(14) 0.342(2) 0.3965(16) 0.049(7) Uiso 0.50 1 d P A 2
C44B C 0.3971(15) 0.311(2) 0.4540(16) 0.067(7) Uiso 0.50 1 d P A 2
H44D H 0.4281 0.2846 0.4937 0.101 Uiso 0.50 1 calc PR A 2
H44E H 0.3660 0.2550 0.4380 0.101 Uiso 0.50 1 calc PR A 2
H44F H 0.3713 0.3708 0.4739 0.101 Uiso 0.50 1 calc PR A 2
C45B C 0.4726(13) 0.208(2) 0.3677(15) 0.072(7) Uiso 0.50 1 d P A 2
H45D H 0.4980 0.1793 0.4112 0.108 Uiso 0.50 1 calc PR A 2
H45E H 0.5032 0.2203 0.3256 0.108 Uiso 0.50 1 calc PR A 2
H45F H 0.4371 0.1586 0.3517 0.108 Uiso 0.50 1 calc PR A 2
C46B C 0.5002(13) 0.401(2) 0.4037(15) 0.073(7) Uiso 0.50 1 d P A 2
H46D H 0.4924 0.4775 0.4017 0.109 Uiso 0.50 1 calc PR A 2
H46E H 0.5290 0.3802 0.3618 0.109 Uiso 0.50 1 calc PR A 2
H46F H 0.5225 0.3826 0.4521 0.109 Uiso 0.50 1 calc PR A 2
C47B C 0.4364(19) 0.398(3) 0.213(2) 0.060(11) Uiso 0.50 1 d P A 2
C48B C 0.3878(14) 0.439(2) 0.1488(16) 0.079(7) Uiso 0.50 1 d P A 2
H48D H 0.4124 0.4881 0.1161 0.119 Uiso 0.50 1 calc PR A 2
H48E H 0.3497 0.4765 0.1712 0.119 Uiso 0.50 1 calc PR A 2
H48F H 0.3710 0.3796 0.1187 0.119 Uiso 0.50 1 calc PR A 2
C49B C 0.4719(17) 0.519(2) 0.2388(18) 0.093(9) Uiso 0.50 1 d P A 2
H49D H 0.4865 0.5164 0.2923 0.140 Uiso 0.50 1 calc PR A 2
H49E H 0.4382 0.5747 0.2314 0.140 Uiso 0.50 1 calc PR A 2
H49F H 0.5109 0.5327 0.2072 0.140 Uiso 0.50 1 calc PR A 2
C50B C 0.4890(14) 0.328(2) 0.1945(15) 0.075(7) Uiso 0.50 1 d P A 2
H50D H 0.4960 0.3307 0.1397 0.112 Uiso 0.50 1 calc PR A 2
H50E H 0.4767 0.2562 0.2093 0.112 Uiso 0.50 1 calc PR A 2
H50F H 0.5308 0.3490 0.2215 0.112 Uiso 0.50 1 calc PR A 2
H2 H 0.415(5) 0.268(4) 0.298(7) 0.050 Uiso 1 1 d D . .

loop_
_atom_site_aniso_label
_atom_site_aniso_U_11
_atom_site_aniso_U_22
_atom_site_aniso_U_33
_atom_site_aniso_U_23
_atom_site_aniso_U_13
_atom_site_aniso_U_12
Re1 0.0388(2) 0.03468(18) 0.02482(16) 0.00193(13) 0.00052(13) 0.00322(14)
Re2 0.0396(2) 0.0393(2) 0.02667(17) 0.00412(13) 0.00121(13) 0.00010(15)
P1 0.0595(16) 0.0380(12) 0.0294(11) 0.0028(9) -0.0033(11) -0.0069(11)
P3 0.0359(12) 0.0386(12) 0.0250(10) 0.0014(8) -0.0003(9) 0.0033(9)
O1 0.035(3) 0.043(3) 0.037(3) 0.002(3) -0.002(3) -0.003(3)
O11 0.080(6) 0.065(5) 0.043(4) -0.015(4) 0.006(4) -0.002(4)
O12 0.058(5) 0.072(5) 0.074(5) 0.009(4) -0.019(4) 0.001(4)
O13 0.080(6) 0.078(6) 0.054(4) -0.014(4) 0.020(4) 0.015(5)
O21 0.087(6) 0.069(5) 0.064(5) -0.028(4) 0.006(4) 0.012(5)
O22 0.103(7) 0.057(5) 0.062(5) 0.021(4) -0.016(5) 0.005(5)
O23 0.083(6) 0.100(7) 0.059(5) -0.017(5) 0.036(5) 0.009(5)
C11 0.044(5) 0.042(5) 0.030(4) 0.000(4) 0.003(4) 0.003(4)
C12 0.046(6) 0.046(5) 0.045(5) 0.003(4) -0.004(4) 0.010(4)
C13 0.049(6) 0.045(5) 0.041(5) -0.004(4) 0.004(4) 0.008(4)
C21 0.054(6) 0.043(5) 0.046(5) 0.002(4) 0.003(5) -0.007(5)
C22 0.058(6) 0.047(6) 0.041(5) 0.009(4) -0.008(5) -0.005(5)
C23 0.061(7) 0.065(7) 0.043(6) 0.004(5) 0.002(5) 0.005(6)
C31 0.068(8) 0.063(7) 0.049(6) 0.001(5) 0.019(5) -0.021(6)
C32 0.097(11) 0.100(11) 0.075(9) -0.028(8) 0.044(8) -0.031(9)
C33 0.060(8) 0.069(8) 0.081(8) -0.004(6) 0.014(6) -0.018(6)
C34 0.116(12) 0.110(12) 0.062(8) 0.008(7) 0.027(8) -0.055(10)
C35 0.088(9) 0.037(5) 0.043(5) -0.003(4) -0.010(5) -0.005(5)
C36 0.082(9) 0.065(7) 0.040(5) -0.007(5) -0.012(5) -0.003(6)
C37 0.127(12) 0.057(7) 0.054(7) 0.001(6) -0.015(7) -0.022(7)
C38 0.134(13) 0.042(6) 0.057(7) -0.002(5) -0.013(7) 0.013(7)
C39 0.090(9) 0.042(6) 0.054(6) 0.016(5) -0.021(6) -0.008(6)
C40 0.139(14) 0.052(7) 0.092(10) 0.034(7) -0.035(9) -0.015(8)
C41 0.080(9) 0.048(7) 0.103(10) 0.014(6) -0.036(8) 0.009(6)
C42 0.140(13) 0.074(8) 0.043(6) 0.011(6) -0.035(7) -0.021(8)
C51 0.041(6) 0.070(7) 0.038(5) 0.004(5) 0.005(4) 0.017(5)
C52 0.053(7) 0.101(9) 0.037(5) 0.000(6) 0.011(5) 0.020(6)
C53 0.075(8) 0.069(8) 0.064(7) -0.010(6) -0.002(6) 0.032(6)
C54 0.045(7) 0.120(11) 0.055(7) 0.002(7) 0.005(5) 0.011(7)
C55 0.047(5) 0.049(5) 0.026(4) 0.001(4) -0.001(4) 0.006(4)
C56 0.078(8) 0.065(7) 0.037(5) 0.010(5) -0.019(5) 0.011(6)
C57 0.079(8) 0.084(9) 0.049(6) -0.002(6) -0.018(6) -0.029(7)
C58 0.074(8) 0.093(9) 0.036(5) -0.018(6) 0.001(5) 0.024(7)
P2 0.049(3) 0.027(3) 0.043(3) 0.002(2) -0.001(2) 0.007(2)
P2B 0.039(3) 0.055(4) 0.040(3) 0.010(3) -0.003(2) 0.001(3)

loop_
_atom_type_symbol
_atom_type_description
_atom_type_scat_dispersion_real
_atom_type_scat_dispersion_imag
_atom_type_scat_source
C C 0.0033 0.0016 'International Tables Vol C Tables 4.2.6.8 and 6.1.1.4'
H H 0.0000 0.0000 'International Tables Vol C Tables 4.2.6.8 and 6.1.1.4'
O O 0.0106 0.0060 'International Tables Vol C Tables 4.2.6.8 and 6.1.1.4'
P P 0.1023 0.0942 'International Tables Vol C Tables 4.2.6.8 and 6.1.1.4'
Re Re -1.0185 7.2310 'International Tables Vol C Tables 4.2.6.8 and 6.1.1.4'

loop_
_geom_angle_atom_site_label_1
_geom_angle_atom_site_label_2
_geom_angle_atom_site_label_3
_geom_angle
C12 Re1 C13 86.9(4)
C12 Re1 C11 82.3(4)
C13 Re1 C11 166.2(4)
C12 Re1 H1 82(3)
C13 Re1 H1 88(2)
C11 Re1 H1 83(2)
C12 Re1 O1 175.0(3)
C13 Re1 O1 93.8(3)
C11 Re1 O1 96.2(3)
H1 Re1 O1 93(3)
C12 Re1 P1 95.7(3)
C13 Re1 P1 92.8(3)
C11 Re1 P1 96.8(3)
H1 Re1 P1 178(3)
O1 Re1 P1 89.18(16)
C12 Re1 Re2 105.5(3)
C13 Re1 Re2 88.6(3)
C11 Re1 Re2 86.0(3)
H1 Re1 Re2 23(3)
O1 Re1 Re2 69.58(15)
P1 Re1 Re2 158.76(6)
C12 Re1 H1 82(3)
C13 Re1 H1 88(2)
C11 Re1 H1 83(2)
H1 Re1 H1 0(5)
O1 Re1 H1 93(3)
P1 Re1 H1 178(3)
Re2 Re1 H1 23(3)
C22 Re2 C21 87.6(4)
C22 Re2 C23 96.1(4)
C21 Re2 C23 169.3(4)
C22 Re2 P2B 99.3(3)
C21 Re2 P2B 91.7(3)
C23 Re2 P2B 77.9(4)
C22 Re2 P3 91.8(3)
C21 Re2 P3 93.6(3)
C23 Re2 P3 96.3(3)
P2B Re2 P3 167.87(18)
C22 Re2 P2 87.0(3)
C21 Re2 P2 78.9(3)
C23 Re2 P2 91.3(4)
P2B Re2 P2 17.38(15)
P3 Re2 P2 172.42(15)
C22 Re2 Re1 156.4(3)
C21 Re2 Re1 95.7(3)
C23 Re2 Re1 84.8(3)
P2B Re2 Re1 103.92(15)
P3 Re2 Re1 64.68(5)
P2 Re2 Re1 116.59(13)
C22 Re2 H1 174(3)
C21 Re2 H1 93(3)
C23 Re2 H1 82(3)
P2B Re2 H1 74(3)
P3 Re2 H1 94(3)
P2 Re2 H1 87(3)
Re1 Re2 H1 30(3)
C35 P1 C39 105.7(5)
C35 P1 C31 105.9(5)
C39 P1 C31 107.7(5)
C35 P1 Re1 112.9(3)
C39 P1 Re1 111.8(4)
C31 P1 Re1 112.4(4)
O1 P3 C51 104.9(4)
O1 P3 C55 104.9(4)
C51 P3 C55 106.2(4)
O1 P3 Re2 108.7(2)
C51 P3 Re2 114.0(4)
C55 P3 Re2 117.1(3)
P3 O1 Re1 117.1(3)
O11 C11 Re1 168.1(9)
O12 C12 Re1 175.3(9)
O13 C13 Re1 173.3(9)
O21 C21 Re2 173.2(9)
O22 C22 Re2 176.5(10)
O23 C23 Re2 172.3(11)
C34 C31 C32 106.8(10)
C34 C31 C33 109.2(10)
C32 C31 C33 105.3(11)
C34 C31 P1 116.3(10)
C32 C31 P1 110.3(8)
C33 C31 P1 108.4(7)
C31 C32 H32A 109.5
C31 C32 H32B 109.5
H32A C32 H32B 109.5
C31 C32 H32C 109.5
H32A C32 H32C 109.5
H32B C32 H32C 109.5
C31 C33 H33A 109.5
C31 C33 H33B 109.5
H33A C33 H33B 109.5
C31 C33 H33C 109.5
H33A C33 H33C 109.5
H33B C33 H33C 109.5
C31 C34 H34A 109.5
C31 C34 H34B 109.5
H34A C34 H34B 109.5
C31 C34 H34C 109.5
H34A C34 H34C 109.5
H34B C34 H34C 109.5
C38 C35 C36 107.6(9)
C38 C35 C37 105.8(9)
C36 C35 C37 106.1(10)
C38 C35 P1 111.1(8)
C36 C35 P1 109.5(7)
C37 C35 P1 116.3(8)
C35 C36 H36A 109.5
C35 C36 H36B 109.5
H36A C36 H36B 109.5
C35 C36 H36C 109.5
H36A C36 H36C 109.5
H36B C36 H36C 109.5
C35 C37 H37A 109.5
C35 C37 H37B 109.5
H37A C37 H37B 109.5
C35 C37 H37C 109.5
H37A C37 H37C 109.5
H37B C37 H37C 109.5
C35 C38 H38A 109.5
C35 C38 H38B 109.5
H38A C38 H38B 109.5
C35 C38 H38C 109.5
H38A C38 H38C 109.5
H38B C38 H38C 109.5
C40 C39 C41 107.9(11)
C40 C39 C42 107.2(10)
C41 C39 C42 109.2(11)
C40 C39 P1 115.9(9)
C41 C39 P1 109.9(8)
C42 C39 P1 106.7(8)
C39 C40 H40A 109.5
C39 C40 H40B 109.5
H40A C40 H40B 109.5
C39 C40 H40C 109.5
H40A C40 H40C 109.5
H40B C40 H40C 109.5
C39 C41 H41A 109.5
C39 C41 H41B 109.5
H41A C41 H41B 109.5
C39 C41 H41C 109.5
H41A C41 H41C 109.5
H41B C41 H41C 109.5
C39 C42 H42A 109.5
C39 C42 H42B 109.5
H42A C42 H42B 109.5
C39 C42 H42C 109.5
H42A C42 H42C 109.5
H42B C42 H42C 109.5
C53 C51 C54 109.8(9)
C53 C51 C52 110.5(9)
C54 C51 C52 103.9(9)
C53 C51 P3 112.5(7)
C54 C51 P3 113.4(8)
C52 C51 P3 106.3(7)
C51 C52 H52A 109.5
C51 C52 H52B 109.5
H52A C52 H52B 109.5
C51 C52 H52C 109.5
H52A C52 H52C 109.5
H52B C52 H52C 109.5
C51 C53 H53A 109.5
C51 C53 H53B 109.5
H53A C53 H53B 109.5
C51 C53 H53C 109.5
H53A C53 H53C 109.5
H53B C53 H53C 109.5
C51 C54 H54A 109.5
C51 C54 H54B 109.5
H54A C54 H54B 109.5
C51 C54 H54C 109.5
H54A C54 H54C 109.5
H54B C54 H54C 109.5
C58 C55 C56 108.4(8)
C58 C55 C57 105.6(9)
C56 C55 C57 110.0(9)
C58 C55 P3 108.8(7)
C56 C55 P3 112.2(7)
C57 C55 P3 111.5(6)
C55 C56 H56A 109.5
C55 C56 H56B 109.5
H56A C56 H56B 109.5
C55 C56 H56C 109.5
H56A C56 H56C 109.5
H56B C56 H56C 109.5
C55 C57 H57A 109.5
C55 C57 H57B 109.5
H57A C57 H57B 109.5
C55 C57 H57C 109.5
H57A C57 H57C 109.5
H57B C57 H57C 109.5
C55 C58 H58A 109.5
C55 C58 H58B 109.5
H58A C58 H58B 109.5
C55 C58 H58C 109.5
H58A C58 H58C 109.5
H58B C58 H58C 109.5
C47 P2 C43 109.8(13)
C47 P2 Re2 120.7(10)
C43 P2 Re2 116.9(8)
C47 P2 H2 91(5)
C43 P2 H2 59(5)
Re2 P2 H2 83(5)
C45 C43 C44 112(2)
C45 C43 C46 101(2)
C44 C43 C46 90.0(19)
C45 C43 P2 139(2)
C44 C43 P2 108.9(18)
C46 C43 P2 79.5(14)
C43 C44 H44A 109.5
C43 C44 H44B 109.5
H44A C44 H44B 109.5
C43 C44 H44C 109.5
H44A C44 H44C 109.5
H44B C44 H44C 109.5
C43 C45 H45A 109.5
C43 C45 H45B 109.5
H45A C45 H45B 109.5
C43 C45 H45C 109.5
H45A C45 H45C 109.5
H45B C45 H45C 109.5
C43 C46 H46A 109.5
C43 C46 H46B 109.5
H46A C46 H46B 109.5
C43 C46 H46C 109.5
H46A C46 H46C 109.5
H46B C46 H46C 109.5
C49 C47 C50 115(3)
C49 C47 C48 110(2)
C50 C47 C48 106(2)
C49 C47 P2 89.0(19)
C50 C47 P2 121(2)
C48 C47 P2 115(2)
C47 C48 H48A 109.5
C47 C48 H48B 109.5
H48A C48 H48B 109.5
C47 C48 H48C 109.5
H48A C48 H48C 109.5
H48B C48 H48C 109.5
C47 C49 H49A 109.5
C47 C49 H49B 109.5
H49A C49 H49B 109.5
C47 C49 H49C 109.5
H49A C49 H49C 109.5
H49B C49 H49C 109.5
C47 C50 H50A 109.5
C47 C50 H50B 109.5
H50A C50 H50B 109.5
C47 C50 H50C 109.5
H50A C50 H50C 109.5
H50B C50 H50C 109.5
C43B P2B C47B 114.7(14)
C43B P2B Re2 120.0(9)
C47B P2B Re2 117.1(11)
C43B P2B H2 84(10)
C47B P2B H2 106(10)
Re2 P2B H2 108(10)
C44B C43B C46B 124(3)
C44B C43B P2B 119(2)
C46B C43B P2B 117.6(19)
C44B C43B C45B 100(2)
C46B C43B C45B 93.8(19)
P2B C43B C45B 74.6(13)
C43B C44B H44D 109.5
C43B C44B H44E 109.5
H44D C44B H44E 109.5
C43B C44B H44F 109.5
H44D C44B H44F 109.5
H44E C44B H44F 109.5
C43B C45B H45D 109.5
C43B C45B H45E 109.5
H45D C45B H45E 109.5
C43B C45B H45F 109.5
H45D C45B H45F 109.5
H45E C45B H45F 109.5
C43B C46B H46D 109.5
C43B C46B H46E 109.5
H46D C46B H46E 109.5
C43B C46B H46F 109.5
H46D C46B H46F 109.5
H46E C46B H46F 109.5
C50B C47B C48B 119(3)
C50B C47B C49B 109(3)
C48B C47B C49B 98(2)
C50B C47B P2B 98(2)
C48B C47B P2B 117(2)
C49B C47B P2B 118(2)
C47B C48B H48D 109.5
C47B C48B H48E 109.5
H48D C48B H48E 109.5
C47B C48B H48F 109.5
H48D C48B H48F 109.5
H48E C48B H48F 109.5
C47B C49B H49D 109.5
C47B C49B H49E 109.5
H49D C49B H49E 109.5
C47B C49B H49F 109.5
H49D C49B H49F 109.5
H49E C49B H49F 109.5
C47B C50B H50D 109.5
C47B C50B H50E 109.5
H50D C50B H50E 109.5
C47B C50B H50F 109.5
H50D C50B H50F 109.5
H50E C50B H50F 109.5

loop_
_geom_bond_atom_site_label_1
_geom_bond_atom_site_label_2
_geom_bond_distance
Re1 C12 1.864(10)
Re1 C13 1.958(9)
Re1 C11 1.990(9)
Re1 H1 2.10(9)
Re1 O1 2.185(6)
Re1 P1 2.539(2)
Re1 Re2 3.3711(5)
Re1 H1 2.10(9)
Re2 C22 1.907(10)
Re2 C21 1.956(10)
Re2 C23 1.997(11)
Re2 P2B 2.461(6)
Re2 P3 2.465(2)
Re2 P2 2.522(6)
Re2 H1 1.66(9)
P1 C35 1.927(10)
P1 C39 1.935(11)
P1 C31 1.937(11)
P3 O1 1.565(6)
P3 C51 1.909(10)
P3 C55 1.913(9)
O11 C11 1.137(10)
O12 C12 1.175(11)
O13 C13 1.148(11)
O21 C21 1.154(11)
O22 C22 1.160(11)
O23 C23 1.126(12)
C31 C34 1.536(15)
C31 C32 1.543(16)
C31 C33 1.564(17)
C32 H32A 0.9600
C32 H32B 0.9600
C32 H32C 0.9600
C33 H33A 0.9600
C33 H33B 0.9600
C33 H33C 0.9600
C34 H34A 0.9600
C34 H34B 0.9600
C34 H34C 0.9600
C35 C38 1.527(17)
C35 C36 1.536(14)
C35 C37 1.549(16)
C36 H36A 0.9600
C36 H36B 0.9600
C36 H36C 0.9600
C37 H37A 0.9600
C37 H37B 0.9600
C37 H37C 0.9600
C38 H38A 0.9600
C38 H38B 0.9600
C38 H38C 0.9600
C39 C40 1.544(15)
C39 C41 1.555(18)
C39 C42 1.557(16)
C40 H40A 0.9600
C40 H40B 0.9600
C40 H40C 0.9600
C41 H41A 0.9600
C41 H41B 0.9600
C41 H41C 0.9600
C42 H42A 0.9600
C42 H42B 0.9600
C42 H42C 0.9600
C51 C53 1.521(15)
C51 C54 1.537(16)
C51 C52 1.548(13)
C52 H52A 0.9600
C52 H52B 0.9600
C52 H52C 0.9600
C53 H53A 0.9600
C53 H53B 0.9600
C53 H53C 0.9600
C54 H54A 0.9600
C54 H54B 0.9600
C54 H54C 0.9600
C55 C58 1.525(13)
C55 C56 1.526(13)
C55 C57 1.533(14)
C56 H56A 0.9600
C56 H56B 0.9600
C56 H56C 0.9600
C57 H57A 0.9600
C57 H57B 0.9600
C57 H57C 0.9600
C58 H58A 0.9600
C58 H58B 0.9600
C58 H58C 0.9600
P2 C47 1.81(3)
P2 C43 1.91(3)
P2 H2 1.400(10)
C43 C45 1.32(4)
C43 C44 1.64(4)
C43 C46 1.84(4)
C44 H44A 0.9600
C44 H44B 0.9600
C44 H44C 0.9600
C45 H45A 0.9600
C45 H45B 0.9600
C45 H45C 0.9600
C46 H46A 0.9600
C46 H46B 0.9600
C46 H46C 0.9600
C47 C49 1.42(4)
C47 C50 1.45(4)
C47 C48 1.60(4)
C48 H48A 0.9600
C48 H48B 0.9600
C48 H48C 0.9600
C49 H49A 0.9600
C49 H49B 0.9600
C49 H49C 0.9600
C50 H50A 0.9600
C50 H50B 0.9600
C50 H50C 0.9600
P2B C43B 1.90(3)
P2B C47B 1.94(4)
P2B H2 0.66(2)
C43B C44B 1.27(4)
C43B C46B 1.52(4)
C43B C45B 1.91(4)
C44B H44D 0.9600
C44B H44E 0.9600
C44B H44F 0.9600
C45B H45D 0.9600
C45B H45E 0.9600
C45B H45F 0.9600
C46B H46D 0.9600
C46B H46E 0.9600
C46B H46F 0.9600
C47B C50B 1.39(4)
C47B C48B 1.53(4)
C47B C49B 1.70(4)
C48B H48D 0.9600
C48B H48E 0.9600
C48B H48F 0.9600
C49B H49D 0.9600
C49B H49E 0.9600
C49B H49F 0.9600
C50B H50D 0.9600
C50B H50E 0.9600
C50B H50F 0.9600
